data_7153398
loop_
_publ_author_name
'Banide, Emilie V.'
'O'Connor, Crystal'
'Fortune, Natasha'
'Ortin, Yannick'
'Milosevic, Sandra'
'M\"uller-Bunz, Helge'
'McGlinchey, Michael J.'

_publ_section_title
;
 Syntheses, X-ray crystal structures and reactivity of fluorenylidene- and
 dibenzosuberenylidene-allenes: convenient precursors to
 dispirotetracenes, di-indenotetracenes and
 2-phenyl-11bH-dibenz[cd,h]azulene.
;
_journal_issue 17
_journal_name_full 'Organic &amp; biomolecular chemistry'
_journal_page_first 3997
_journal_page_last 4010
_journal_paper_doi 10.1039/c004868b
_journal_volume 8
_journal_year 2010
_chemical_formula_moiety 'C29 H20'
_chemical_formula_sum 'C29 H20'
_chemical_formula_weight 368.45
_chemical_name_systematic
;
?
;
_space_group_IT_number 15
_symmetry_cell_setting monoclinic
_symmetry_space_group_name_Hall '-C 2yc'
_symmetry_space_group_name_H-M 'C 1 2/c 1'
_atom_sites_solution_hydrogens geom
_atom_sites_solution_primary direct
_atom_sites_solution_secondary difmap
_audit_creation_method SHELXL-97
_cell_angle_alpha 90.00
_cell_angle_beta 99.404(2)
_cell_angle_gamma 90.00
_cell_formula_units_Z 8
_cell_length_a 24.337(3)
_cell_length_b 5.7025(7)
_cell_length_c 28.668(3)
_cell_measurement_reflns_used 4571
_cell_measurement_temperature 100(2)
_cell_measurement_theta_max 30.34
_cell_measurement_theta_min 2.40
_cell_volume 3925.1(8)
_computing_cell_refinement 'Bruker SAINT'
_computing_data_collection 'Bruker SMART'
_computing_data_reduction 'Bruker SAINT'
_computing_molecular_graphics 'Bruker SHELXTL'
_computing_publication_material 'Bruker SHELXTL'
_computing_structure_refinement 'SHELXL-97 (Sheldrick, 1997)'
_computing_structure_solution 'SHELXS-97 (Sheldrick, 1990)'
_diffrn_ambient_temperature 100(2)
_diffrn_detector_area_resol_mean 8.366
_diffrn_measured_fraction_theta_full 0.999
_diffrn_measured_fraction_theta_max 0.999
_diffrn_measurement_device_type 'CCD area detector'
_diffrn_measurement_method '\f and \w scans'
_diffrn_radiation_monochromator graphite
_diffrn_radiation_source 'sealed tube'
_diffrn_radiation_type MoK\a
_diffrn_radiation_wavelength 0.71073
_diffrn_reflns_av_R_equivalents 0.0300
_diffrn_reflns_av_sigmaI/netI 0.0268
_diffrn_reflns_limit_h_max 30
_diffrn_reflns_limit_h_min -30
_diffrn_reflns_limit_k_max 7
_diffrn_reflns_limit_k_min -7
_diffrn_reflns_limit_l_max 35
_diffrn_reflns_limit_l_min -35
_diffrn_reflns_number 15216
_diffrn_reflns_theta_full 26.00
_diffrn_reflns_theta_max 26.00
_diffrn_reflns_theta_min 1.44
_exptl_absorpt_coefficient_mu 0.071
_exptl_absorpt_correction_T_max 0.9792
_exptl_absorpt_correction_T_min 0.7528
_exptl_absorpt_correction_type multi-scan
_exptl_absorpt_process_details
;
SADABS v.2.10 (Bruker,2003) was used for absorption correction.
R(int) for selected reflections was 0.200 before and 0.028 after
correction. The Ratio of minimum to maximum transmission is 0.768817.
The \l/2 correction factor is 0.0015.
;
_exptl_crystal_colour colourless
_exptl_crystal_density_diffrn 1.247
_exptl_crystal_density_method 'not measured'
_exptl_crystal_description rod
_exptl_crystal_F_000 1552
_exptl_crystal_size_max 1.00
_exptl_crystal_size_mid 0.40
_exptl_crystal_size_min 0.30
_refine_diff_density_max 0.219
_refine_diff_density_min -0.155
_refine_diff_density_rms 0.030
_refine_ls_extinction_method none
_refine_ls_goodness_of_fit_ref 1.041
_refine_ls_hydrogen_treatment constr
_refine_ls_matrix_type full
_refine_ls_number_parameters 343
_refine_ls_number_reflns 3836
_refine_ls_number_restraints 53
_refine_ls_restrained_S_all 1.040
_refine_ls_R_factor_all 0.0479
_refine_ls_R_factor_gt 0.0381
_refine_ls_shift/su_max 0.001
_refine_ls_shift/su_mean 0.000
_refine_ls_structure_factor_coef Fsqd
_refine_ls_weighting_details 'calc w=1/[\s^2^(Fo^2^)+(0.0363P)^2^+2.0171P] where P=(Fo^2^+2Fc^2^)/3'
_refine_ls_weighting_scheme calc
_refine_ls_wR_factor_gt 0.0865
_refine_ls_wR_factor_ref 0.0922
_reflns_number_gt 3199
_reflns_number_total 3836
_reflns_threshold_expression I>2\s(I)
_cod_data_source_file c004868b.txt
_cod_data_source_block mjm133(38)
_cod_original_cell_volume 3925.2(8)
_cod_original_sg_symbol_H-M 'C 2/c'
_cod_database_code 7153398

loop_
_symmetry_equiv_pos_as_xyz
'x, y, z'
'-x, y, -z+1/2'
'x+1/2, y+1/2, z'
'-x+1/2, y+1/2, -z+1/2'
'-x, -y, -z'
'x, -y, z-1/2'
'-x+1/2, -y+1/2, -z'
'x+1/2, -y+1/2, z-1/2'

loop_
_atom_site_label
_atom_site_type_symbol
_atom_site_fract_x
_atom_site_fract_y
_atom_site_fract_z
_atom_site_U_iso_or_equiv
_atom_site_adp_type
_atom_site_occupancy
_atom_site_symmetry_multiplicity
_atom_site_calc_flag
_atom_site_refinement_flags
_atom_site_disorder_assembly
_atom_site_disorder_group
C10 C 0.40310(5) 1.3931(2) 0.25214(4) 0.0283(3) Uani 1 1 d . . .
C11 C 0.36966(5) 1.3315(2) 0.28518(4) 0.0321(3) Uani 1 1 d . A .
H11 H 0.3501 1.1866 0.2823 0.039 Uiso 1 1 calc R . .
C12 C 0.36483(6) 1.4807(3) 0.32218(5) 0.0377(3) Uani 1 1 d . . .
H12 H 0.3414 1.4395 0.3444 0.045 Uiso 1 1 calc R A .
C13 C 0.39387(6) 1.6895(3) 0.32704(5) 0.0404(4) Uani 1 1 d . A .
H13 H 0.3913 1.7893 0.3531 0.049 Uiso 1 1 calc R . .
C14 C 0.42645(6) 1.7533(3) 0.29424(5) 0.0404(3) Uani 1 1 d . . .
H14 H 0.4460 1.8983 0.2975 0.049 Uiso 1 1 calc R A .
C15 C 0.43085(5) 1.6075(3) 0.25671(5) 0.0347(3) Uani 1 1 d . A .
H15 H 0.4529 1.6534 0.2338 0.042 Uiso 1 1 calc R . .
C24 C 0.34196(6) 0.4974(2) -0.04049(4) 0.0349(3) Uani 1 1 d . . .
H24 H 0.3425 0.3699 -0.0617 0.042 Uiso 0.858(2) 1 calc PR A 1
H24B H 0.3525 0.3924 -0.0632 0.042 Uiso 0.142(2) 1 calc PR A 2
C25 C 0.30772(5) 0.6866(2) -0.05358(4) 0.0335(3) Uani 1 1 d . A .
H25 H 0.2858 0.6922 -0.0842 0.040 Uiso 1 1 calc R . .
C26 C 0.30542(5) 0.8685(2) -0.02200(4) 0.0307(3) Uani 1 1 d . . .
H26 H 0.2811 0.9972 -0.0305 0.037 Uiso 0.858(2) 1 calc PR A 1
H26B H 0.2884 1.0128 -0.0328 0.037 Uiso 0.142(2) 1 calc PR A 2
C1 C 0.41323(5) 0.6774(2) 0.08305(5) 0.0238(3) Uani 0.858(2) 1 d PD A 1
H1 H 0.4260 0.5136 0.0913 0.029 Uiso 0.858(2) 1 calc PR A 1
C2 C 0.38854(9) 0.7816(3) 0.12400(6) 0.0222(4) Uani 0.858(2) 1 d PD A 1
C3 C 0.41971(5) 0.9684(2) 0.14225(4) 0.0220(3) Uani 0.858(2) 1 d PD A 1
C3A C 0.46574(7) 1.0055(4) 0.11578(5) 0.0222(3) Uani 0.858(2) 1 d PD A 1
C4 C 0.50701(8) 1.1770(3) 0.12071(6) 0.0247(4) Uani 0.858(2) 1 d PD A 1
H4 H 0.5085 1.2961 0.1441 0.030 Uiso 0.858(2) 1 calc PR A 1
C5 C 0.54601(7) 1.1681(4) 0.09035(7) 0.0268(4) Uani 0.858(2) 1 d PD A 1
H5 H 0.5743 1.2844 0.0927 0.032 Uiso 0.858(2) 1 calc PR A 1
C6 C 0.54438(7) 0.9920(4) 0.05660(6) 0.0308(4) Uani 0.858(2) 1 d PD A 1
H6 H 0.5718 0.9884 0.0366 0.037 Uiso 0.858(2) 1 calc PR A 1
C7 C 0.50291(8) 0.8205(3) 0.05184(5) 0.0293(4) Uani 0.858(2) 1 d PD A 1
H7 H 0.5018 0.6997 0.0289 0.035 Uiso 0.858(2) 1 calc PR A 1
C7A C 0.46335(8) 0.8311(3) 0.08149(6) 0.0233(3) Uani 0.858(2) 1 d PD A 1
C8 C 0.41367(6) 1.1148(3) 0.18112(5) 0.0239(3) Uani 0.858(2) 1 d PD A 1
C9 C 0.41039(7) 1.2465(3) 0.21326(5) 0.0254(4) Uani 0.858(2) 1 d PD A 1
C16 C 0.33941(7) 0.6762(3) 0.13977(7) 0.0241(4) Uani 0.858(2) 1 d PD A 1
C17 C 0.31704(8) 0.4659(4) 0.11976(6) 0.0287(4) Uani 0.858(2) 1 d PD A 1
H17 H 0.3327 0.3954 0.0949 0.034 Uiso 0.858(2) 1 calc PR A 1
C18 C 0.27221(10) 0.3589(3) 0.13581(7) 0.0358(5) Uani 0.858(2) 1 d PD A 1
H18 H 0.2576 0.2161 0.1218 0.043 Uiso 0.858(2) 1 calc PR A 1
C19 C 0.24876(11) 0.4581(6) 0.17177(10) 0.0374(7) Uani 0.858(2) 1 d PD A 1
H19 H 0.2185 0.3835 0.1830 0.045 Uiso 0.858(2) 1 calc PR A 1
C20 C 0.26987(9) 0.6679(3) 0.19135(6) 0.0365(5) Uani 0.858(2) 1 d PD A 1
H20 H 0.2537 0.7379 0.2160 0.044 Uiso 0.858(2) 1 calc PR A 1
C21 C 0.31411(7) 0.7770(3) 0.17558(6) 0.0293(4) Uani 0.858(2) 1 d PD A 1
H21 H 0.3276 0.9222 0.1892 0.035 Uiso 0.858(2) 1 calc PR A 1
C22 C 0.37445(8) 0.6757(3) 0.03561(5) 0.0238(4) Uani 0.858(2) 1 d PD A 1
C23 C 0.37625(10) 0.4916(3) 0.00423(7) 0.0283(4) Uani 0.858(2) 1 d PD A 1
H23 H 0.4004 0.3624 0.0128 0.034 Uiso 0.858(2) 1 calc PR A 1
C27 C 0.33887(14) 0.8624(4) 0.02224(10) 0.0269(6) Uani 0.858(2) 1 d PD A 1
H27 H 0.3373 0.9884 0.0437 0.032 Uiso 0.858(2) 1 calc PR A 1
C1B C 0.3757(3) 0.5878(14) 0.0908(3) 0.025(2) Uiso 0.142(2) 1 d PD A 2
H1B H 0.4014 0.4498 0.0940 0.030 Uiso 0.142(2) 1 calc PR A 2
C2B C 0.4043(5) 0.791(2) 0.1165(4) 0.033(4) Uiso 0.142(2) 1 d PD A 2
C3B C 0.3772(3) 0.8578(15) 0.1530(3) 0.029(2) Uiso 0.142(2) 1 d PD A 2
C3AB C 0.3305(4) 0.700(2) 0.1548(4) 0.017(3) Uiso 0.142(2) 1 d PD A 2
C4B C 0.2938(5) 0.687(2) 0.1862(4) 0.027(3) Uiso 0.142(2) 1 d PD A 2
H4B H 0.2953 0.7963 0.2115 0.033 Uiso 0.142(2) 1 calc PR A 2
C5B C 0.2548(7) 0.511(4) 0.1798(7) 0.030(5) Uiso 0.142(2) 1 d PD A 2
H5B H 0.2283 0.5006 0.2007 0.036 Uiso 0.142(2) 1 calc PR A 2
C6B C 0.2530(6) 0.347(3) 0.1434(6) 0.045(4) Uiso 0.142(2) 1 d PD A 2
H6B H 0.2260 0.2252 0.1405 0.054 Uiso 0.142(2) 1 calc PR A 2
C7B C 0.2900(4) 0.3590(18) 0.1115(4) 0.026(2) Uiso 0.142(2) 1 d PD A 2
H7B H 0.2891 0.2496 0.0864 0.032 Uiso 0.142(2) 1 calc PR A 2
C7AB C 0.3289(5) 0.543(2) 0.1185(4) 0.026(3) Uiso 0.142(2) 1 d PD A 2
C8B C 0.3891(4) 1.0390(17) 0.1881(3) 0.031(2) Uiso 0.142(2) 1 d PD A 2
C9B C 0.3938(5) 1.182(2) 0.2169(4) 0.035(3) Uiso 0.142(2) 1 d PD A 2
C16B C 0.4560(4) 0.905(2) 0.1030(4) 0.021(2) Uiso 0.142(2) 1 d PD A 2
C17B C 0.4834(5) 0.7828(18) 0.0733(4) 0.022(2) Uiso 0.142(2) 1 d PD A 2
H17B H 0.4703 0.6328 0.0622 0.026 Uiso 0.142(2) 1 calc PR A 2
C18B C 0.5306(6) 0.877(3) 0.0593(4) 0.039(3) Uiso 0.142(2) 1 d PD A 2
H18B H 0.5503 0.7911 0.0390 0.047 Uiso 0.142(2) 1 calc PR A 2
C19B C 0.5486(5) 1.095(2) 0.0750(5) 0.029(3) Uiso 0.142(2) 1 d PD A 2
H19B H 0.5797 1.1645 0.0641 0.035 Uiso 0.142(2) 1 calc PR A 2
C20B C 0.5220(6) 1.213(2) 0.1063(5) 0.031(3) Uiso 0.142(2) 1 d PD A 2
H20B H 0.5363 1.3582 0.1190 0.037 Uiso 0.142(2) 1 calc PR A 2
C21B C 0.4746(6) 1.121(2) 0.1194(4) 0.029(3) Uiso 0.142(2) 1 d PD A 2
H21B H 0.4548 1.2065 0.1397 0.035 Uiso 0.142(2) 1 calc PR A 2
C22B C 0.3549(5) 0.6366(19) 0.0383(3) 0.025(3) Uiso 0.142(2) 1 d PD A 2
C23B C 0.3588(5) 0.471(2) 0.0036(5) 0.029(4) Uiso 0.142(2) 1 d PD A 2
H23B H 0.3754 0.3244 0.0136 0.034 Uiso 0.142(2) 1 calc PR A 2
C27B C 0.3267(8) 0.843(3) 0.0231(8) 0.035(6) Uiso 0.142(2) 1 d PD A 2
H27B H 0.3228 0.9636 0.0451 0.043 Uiso 0.142(2) 1 calc PR A 2

loop_
_atom_site_aniso_label
_atom_site_aniso_U_11
_atom_site_aniso_U_22
_atom_site_aniso_U_33
_atom_site_aniso_U_23
_atom_site_aniso_U_13
_atom_site_aniso_U_12
C10 0.0230(6) 0.0349(7) 0.0245(6) -0.0033(5) -0.0038(5) 0.0092(5)
C11 0.0266(6) 0.0311(7) 0.0373(7) 0.0001(6) 0.0012(5) 0.0038(5)
C12 0.0351(7) 0.0475(9) 0.0312(7) 0.0016(6) 0.0073(6) 0.0148(7)
C13 0.0477(8) 0.0399(8) 0.0294(7) -0.0119(6) -0.0064(6) 0.0157(7)
C14 0.0401(8) 0.0328(8) 0.0421(8) -0.0039(6) -0.0120(6) -0.0006(6)
C15 0.0262(6) 0.0433(8) 0.0325(7) 0.0032(6) -0.0010(5) 0.0010(6)
C24 0.0425(8) 0.0355(8) 0.0275(7) -0.0067(6) 0.0077(6) -0.0087(6)
C25 0.0302(7) 0.0455(8) 0.0239(6) 0.0020(6) 0.0015(5) -0.0093(6)
C26 0.0269(6) 0.0345(7) 0.0301(7) 0.0060(6) 0.0023(5) -0.0008(5)
C1 0.0237(7) 0.0210(7) 0.0261(7) 0.0001(6) 0.0026(5) 0.0003(6)
C2 0.0242(9) 0.0205(8) 0.0205(8) 0.0030(6) -0.0008(8) 0.0038(7)
C3 0.0223(7) 0.0224(7) 0.0206(7) 0.0030(5) 0.0007(5) 0.0019(6)
C3A 0.0232(8) 0.0202(10) 0.0217(7) 0.0017(7) -0.0010(6) 0.0040(7)
C4 0.0225(10) 0.0265(8) 0.0240(8) 0.0021(7) 0.0005(7) 0.0009(7)
C5 0.0229(9) 0.0306(10) 0.0257(9) 0.0023(8) 0.0007(7) -0.0049(7)
C6 0.0240(8) 0.0415(12) 0.0274(9) 0.0004(9) 0.0056(6) 0.0017(8)
C7 0.0267(9) 0.0351(9) 0.0254(8) -0.0041(7) 0.0026(7) 0.0024(7)
C7A 0.0214(8) 0.0229(8) 0.0248(9) -0.0011(7) 0.0010(7) 0.0040(7)
C8 0.0198(7) 0.0257(8) 0.0255(7) 0.0029(6) 0.0017(5) -0.0008(6)
C9 0.0211(8) 0.0263(9) 0.0273(8) 0.0013(7) -0.0003(6) 0.0004(7)
C16 0.0224(8) 0.0262(10) 0.0222(9) 0.0046(8) -0.0007(7) 0.0005(6)
C17 0.0290(9) 0.0247(10) 0.0302(9) 0.0046(8) -0.0014(7) -0.0018(9)
C18 0.0342(11) 0.0302(10) 0.0390(12) 0.0088(8) -0.0062(10) -0.0071(9)
C19 0.0245(10) 0.0476(19) 0.0387(14) 0.0135(13) 0.0012(9) -0.0117(10)
C20 0.0246(9) 0.0524(13) 0.0322(9) 0.0048(8) 0.0038(7) -0.0064(9)
C21 0.0233(8) 0.0361(9) 0.0278(8) 0.0023(8) 0.0025(6) -0.0027(7)
C22 0.0224(8) 0.0242(8) 0.0248(8) 0.0003(6) 0.0041(6) -0.0041(7)
C23 0.0285(12) 0.0271(10) 0.0291(9) -0.0025(6) 0.0039(8) -0.0017(8)
C27 0.0275(13) 0.0258(10) 0.0269(11) -0.0028(6) 0.0030(9) -0.0022(10)

loop_
_atom_type_symbol
_atom_type_description
_atom_type_scat_dispersion_real
_atom_type_scat_dispersion_imag
_atom_type_scat_source
C C 0.0033 0.0016 'International Tables Vol C Tables 4.2.6.8 and 6.1.1.4'
H H 0.0000 0.0000 'International Tables Vol C Tables 4.2.6.8 and 6.1.1.4'

loop_
_geom_angle_atom_site_label_1
_geom_angle_atom_site_label_2
_geom_angle_atom_site_label_3
_geom_angle
C11 C10 C15 119.12(12)
C11 C10 C9 123.02(14)
C15 C10 C9 117.86(13)
C11 C10 C9B 101.9(5)
C15 C10 C9B 138.9(5)
C12 C11 C10 120.04(13)
C12 C11 H11 120.0
C10 C11 H11 120.0
C11 C12 C13 120.20(13)
C11 C12 H12 119.9
C13 C12 H12 119.9
C14 C13 C12 120.19(13)
C14 C13 H13 119.9
C12 C13 H13 119.9
C13 C14 C15 120.09(14)
C13 C14 H14 120.0
C15 C14 H14 120.0
C14 C15 C10 120.32(13)
C14 C15 H15 119.8
C10 C15 H15 119.8
C23B C24 C25 116.6(6)
C25 C24 C23 120.50(13)
C23B C24 H24 120.5
C25 C24 H24 119.7
C23 C24 H24 119.7
C23B C24 H24B 121.7
C25 C24 H24B 121.7
C23 C24 H24B 115.0
C24 C25 C26 119.75(12)
C24 C25 H25 120.1
C26 C25 H25 120.1
C27B C26 C25 120.4(8)
C25 C26 C27 119.84(15)
C27B C26 H26 117.8
C25 C26 H26 120.1
C27 C26 H26 120.1
C27B C26 H26B 119.8
C25 C26 H26B 119.8
C27 C26 H26B 118.6
C7A C1 C22 111.28(12)
C7A C1 C2 102.62(14)
C22 C1 C2 115.17(12)
C7A C1 H1 109.2
C22 C1 H1 109.2
C2 C1 H1 109.2
C3 C2 C16 129.07(17)
C3 C2 C1 109.64(17)
C16 C2 C1 121.25(15)
C2 C3 C8 129.74(15)
C2 C3 C3A 109.78(16)
C8 C3 C3A 120.46(15)
C4 C3A C7A 121.29(15)
C4 C3A C3 130.4(2)
C7A C3A C3 108.4(2)
C5 C4 C3A 117.78(15)
C5 C4 H4 121.1
C3A C4 H4 121.1
C4 C5 C6 121.15(15)
C4 C5 H5 119.4
C6 C5 H5 119.4
C5 C6 C7 120.80(14)
C5 C6 H6 119.6
C7 C6 H6 119.6
C7A C7 C6 118.22(14)
C7A C7 H7 120.9
C6 C7 H7 120.9
C7 C7A C3A 120.74(15)
C7 C7A C1 129.70(18)
C3A C7A C1 109.55(19)
C9 C8 C3 176.71(18)
C8 C9 C10 175.8(2)
C17 C16 C21 117.57(17)
C17 C16 C2 120.3(2)
C21 C16 C2 122.14(16)
C18 C17 C16 120.88(19)
C18 C17 H17 119.6
C16 C17 H17 119.6
C19 C18 C17 120.6(2)
C19 C18 H18 119.7
C17 C18 H18 119.7
C18 C19 C20 119.1(2)
C18 C19 H19 120.4
C20 C19 H19 120.4
C21 C20 C19 120.91(18)
C21 C20 H20 119.5
C19 C20 H20 119.5
C20 C21 C16 120.87(16)
C20 C21 H21 119.6
C16 C21 H21 119.6
C27 C22 C23 119.10(18)
C27 C22 C1 120.65(17)
C23 C22 C1 120.18(15)
C22 C23 C24 119.63(17)
C22 C23 H23 120.2
C24 C23 H23 120.2
C22 C27 C26 121.1(2)
C22 C27 H27 119.4
C26 C27 H27 119.4
C2B C1B C7AB 101.8(8)
C2B C1B C22B 113.5(8)
C7AB C1B C22B 113.0(8)
C2B C1B H1B 109.4
C7AB C1B H1B 109.4
C22B C1B H1B 109.4
C3B C2B C1B 110.4(8)
C3B C2B C16B 126.3(10)
C1B C2B C16B 123.3(9)
C2B C3B C8B 131.6(8)
C2B C3B C3AB 109.3(8)
C8B C3B C3AB 119.1(9)
C4B C3AB C7AB 121.7(9)
C4B C3AB C3B 130.8(12)
C7AB C3AB C3B 107.5(10)
C3AB C4B C5B 117.4(10)
C3AB C4B H4B 121.3
C5B C4B H4B 121.3
C4B C5B C6B 121.8(14)
C4B C5B H5B 119.1
C6B C5B H5B 119.1
C7B C6B C5B 121.0(13)
C7B C6B H6B 119.5
C5B C6B H6B 119.5
C6B C7B C7AB 116.0(10)
C6B C7B H7B 122.0
C7AB C7B H7B 122.0
C3AB C7AB C7B 122.1(9)
C3AB C7AB C1B 111.0(9)
C7B C7AB C1B 126.8(11)
C9B C8B C3B 173.9(12)
C8B C9B C10 173.7(12)
C17B C16B C21B 120.6(10)
C17B C16B C2B 116.7(11)
C21B C16B C2B 122.7(12)
C16B C17B C18B 119.8(10)
C16B C17B H17B 120.1
C18B C17B H17B 120.1
C19B C18B C17B 119.7(11)
C19B C18B H18B 120.2
C17B C18B H18B 120.2
C20B C19B C18B 119.9(11)
C20B C19B H19B 120.1
C18B C19B H19B 120.1
C19B C20B C21B 120.1(11)
C19B C20B H20B 119.9
C21B C20B H20B 119.9
C16B C21B C20B 119.7(11)
C16B C21B H21B 120.1
C20B C21B H21B 120.1
C23B C22B C27B 116.0(13)
C23B C22B C1B 122.0(10)
C27B C22B C1B 121.8(12)
C24 C23B C22B 125.5(12)
C24 C23B H23B 117.2
C22B C23B H23B 117.2
C26 C27B C22B 119.7(17)
C26 C27B H27B 120.2
C22B C27B H27B 120.2

loop_
_geom_bond_atom_site_label_1
_geom_bond_atom_site_label_2
_geom_bond_distance
C10 C11 1.3910(18)
C10 C15 1.3923(19)
C10 C9 1.4275(19)
C10 C9B 1.564(11)
C11 C12 1.3795(18)
C11 H11 0.9500
C12 C13 1.380(2)
C12 H12 0.9500
C13 C14 1.374(2)
C13 H13 0.9500
C14 C15 1.3781(19)
C14 H14 0.9500
C15 H15 0.9500
C24 C23B 1.272(14)
C24 C25 1.3771(19)
C24 C23 1.411(2)
C24 H24 0.9500
C24 H24B 0.9500
C25 C26 1.3839(18)
C25 H25 0.9500
C26 C27B 1.32(2)
C26 C27 1.391(3)
C26 H26 0.9500
C26 H26B 0.9500
C1 C7A 1.509(2)
C1 C22 1.5235(19)
C1 C2 1.524(2)
C1 H1 1.0000
C2 C3 1.361(2)
C2 C16 1.474(3)
C3 C8 1.4192(19)
C3 C3A 1.467(2)
C3A C4 1.393(3)
C3A C7A 1.393(2)
C4 C5 1.390(3)
C4 H4 0.9500
C5 C6 1.390(3)
C5 H5 0.9500
C6 C7 1.396(3)
C6 H6 0.9500
C7 C7A 1.386(2)
C7 H7 0.9500
C8 C9 1.201(2)
C16 C17 1.400(3)
C16 C21 1.404(2)
C17 C18 1.393(3)
C17 H17 0.9500
C18 C19 1.379(4)
C18 H18 0.9500
C19 C20 1.385(4)
C19 H19 0.9500
C20 C21 1.382(2)
C20 H20 0.9500
C21 H21 0.9500
C22 C27 1.386(2)
C22 C23 1.388(2)
C23 H23 0.9500
C27 H27 0.9500
C1B C2B 1.483(12)
C1B C7AB 1.513(11)
C1B C22B 1.533(11)
C1B H1B 1.0000
C2B C3B 1.378(11)
C2B C16B 1.522(12)
C3B C8B 1.439(11)
C3B C3AB 1.458(11)
C3AB C4B 1.368(13)
C3AB C7AB 1.370(13)
C4B C5B 1.375(15)
C4B H4B 0.9500
C5B C6B 1.397(15)
C5B H5B 0.9500
C6B C7B 1.386(13)
C6B H6B 0.9500
C7B C7AB 1.405(12)
C7B H7B 0.9500
C8B C9B 1.153(12)
C16B C17B 1.357(12)
C16B C21B 1.365(12)
C17B C18B 1.384(13)
C17B H17B 0.9500
C18B C19B 1.370(14)
C18B H18B 0.9500
C19B C20B 1.365(13)
C19B H19B 0.9500
C20B C21B 1.374(13)
C20B H20B 0.9500
C21B H21B 0.9500
C22B C23B 1.388(13)
C22B C27B 1.394(15)
C23B H23B 0.9500
C27B H27B 0.9500

loop_
_geom_torsion_atom_site_label_1
_geom_torsion_atom_site_label_2
_geom_torsion_atom_site_label_3
_geom_torsion_atom_site_label_4
_geom_torsion
C15 C10 C11 C12 -0.75(18)
C9 C10 C11 C12 179.42(12)
C9B C10 C11 C12 -177.7(5)
C10 C11 C12 C13 -1.14(19)
C11 C12 C13 C14 2.0(2)
C12 C13 C14 C15 -0.9(2)
C13 C14 C15 C10 -1.0(2)
C11 C10 C15 C14 1.83(18)
C9 C10 C15 C14 -178.33(12)
C9B C10 C15 C14 177.3(7)
C23B C24 C25 C26 17.5(7)
C23 C24 C25 C26 -2.3(2)
C24 C25 C26 C27B -13.5(10)
C24 C25 C26 C27 1.9(2)
C7A C1 C2 C3 0.79(16)
C22 C1 C2 C3 -120.29(15)
C7A C1 C2 C16 -177.03(14)
C22 C1 C2 C16 61.89(19)
C16 C2 C3 C8 -0.5(3)
C1 C2 C3 C8 -178.10(13)
C16 C2 C3 C3A 178.24(15)
C1 C2 C3 C3A 0.65(16)
C2 C3 C3A C4 178.09(15)
C8 C3 C3A C4 -3.0(2)
C2 C3 C3A C7A -1.97(16)
C8 C3 C3A C7A 176.91(12)
C7A C3A C4 C5 -0.2(2)
C3 C3A C4 C5 179.69(14)
C3A C4 C5 C6 -0.9(2)
C4 C5 C6 C7 0.9(2)
C5 C6 C7 C7A 0.2(2)
C6 C7 C7A C3A -1.4(2)
C6 C7 C7A C1 177.39(15)
C4 C3A C7A C7 1.4(2)
C3 C3A C7A C7 -178.54(13)
C4 C3A C7A C1 -177.59(13)
C3 C3A C7A C1 2.47(16)
C22 C1 C7A C7 -57.2(2)
C2 C1 C7A C7 179.12(16)
C22 C1 C7A C3A 121.70(13)
C2 C1 C7A C3A -2.01(15)
C3 C2 C16 C17 -172.20(16)
C1 C2 C16 C17 5.1(2)
C3 C2 C16 C21 6.4(3)
C1 C2 C16 C21 -176.27(14)
C21 C16 C17 C18 -1.6(2)
C2 C16 C17 C18 177.08(15)
C16 C17 C18 C19 0.1(3)
C17 C18 C19 C20 0.9(3)
C18 C19 C20 C21 -0.5(3)
C19 C20 C21 C16 -1.0(3)
C17 C16 C21 C20 2.0(2)
C2 C16 C21 C20 -176.63(15)
C7A C1 C22 C27 -77.9(3)
C2 C1 C22 C27 38.4(3)
C7A C1 C22 C23 99.0(2)
C2 C1 C22 C23 -144.71(18)
C27 C22 C23 C24 -0.1(3)
C1 C22 C23 C24 -177.07(16)
C23B C24 C23 C22 -81(2)
C25 C24 C23 C22 1.5(3)
C23 C22 C27 C26 -0.4(4)
C1 C22 C27 C26 176.6(2)
C27B C26 C27 C22 96(4)
C25 C26 C27 C22 -0.5(4)
C7AB C1B C2B C3B -1.4(13)
C22B C1B C2B C3B 120.3(10)
C7AB C1B C2B C16B 179.1(12)
C22B C1B C2B C16B -59.2(15)
C1B C2B C3B C8B 178.6(9)
C16B C2B C3B C8B -2(2)
C1B C2B C3B C3AB 2.0(14)
C16B C2B C3B C3AB -178.6(12)
C2B C3B C3AB C4B 175.6(13)
C8B C3B C3AB C4B -1.5(17)
C2B C3B C3AB C7AB -1.7(13)
C8B C3B C3AB C7AB -178.8(9)
C7AB C3AB C4B C5B 0(2)
C3B C3AB C4B C5B -177.5(14)
C3AB C4B C5B C6B 1(3)
C4B C5B C6B C7B -2(3)
C5B C6B C7B C7AB 1(2)
C4B C3AB C7AB C7B -0.5(19)
C3B C3AB C7AB C7B 177.2(10)
C4B C3AB C7AB C1B -176.9(10)
C3B C3AB C7AB C1B 0.8(13)
C6B C7B C7AB C3AB 0.4(18)
C6B C7B C7AB C1B 176.2(11)
C2B C1B C7AB C3AB 0.3(13)
C22B C1B C7AB C3AB -121.7(10)
C2B C1B C7AB C7B -175.9(12)
C22B C1B C7AB C7B 62.1(14)
C3B C2B C16B C17B 165.6(12)
C1B C2B C16B C17B -15.0(17)
C3B C2B C16B C21B -15(2)
C1B C2B C16B C21B 164.7(11)
C21B C16B C17B C18B -0.2(16)
C2B C16B C17B C18B 179.5(11)
C16B C17B C18B C19B -1.1(18)
C17B C18B C19B C20B 4(2)
C18B C19B C20B C21B -4.9(19)
C17B C16B C21B C20B -1.1(17)
C2B C16B C21B C20B 179.2(11)
C19B C20B C21B C16B 3.7(18)
C2B C1B C22B C23B 140.0(11)
C7AB C1B C22B C23B -104.8(12)
C2B C1B C22B C27B -45.7(15)
C7AB C1B C22B C27B 69.5(15)
C25 C24 C23B C22B -13.4(14)
C23 C24 C23B C22B 94(2)
C27B C22B C23B C24 4.6(19)
C1B C22B C23B C24 179.2(9)
C25 C26 C27B C22B 4(2)
C27 C26 C27B C22B -87(4)
C23B C22B C27B C26 0(2)
C1B C22B C27B C26 -174.3(12)
